data_2204694
loop_
_publ_author_name
'Gao, Shan'
'Zhang, Xian-Fa'
'Huo, Li-Hua'
'Zhao, Hui'

_publ_section_title
;Tetraaquabis(4-carboxy-1<i>H</i>-imidazole-5-carboxylato-\k^2^<i>N,O</i>)calcium(II)
 monohydrate
;
_journal_issue 12
_journal_name_full 'Acta Crystallographica Section E'
_journal_page_first m1790
_journal_page_last m1792
_journal_paper_doi 10.1107/S1600536804028132
_journal_volume 60
_journal_year 2004
_chemical_formula_iupac '[Ca (C5 H3 N2 O4)2 (H2 O)4], H2 O'
_chemical_formula_moiety 'C10 H14 Ca N4 O12, H2 O'
_chemical_formula_sum 'C10 H16 Ca N4 O13'
_chemical_formula_weight 440.35
_chemical_name_systematic
;
Tetraaquabis(4-carboxy-1H-imidazole-5-carboxylato-\k^2^N,O)calcium(II)
monohydrate
;
_space_group_IT_number 15
_symmetry_cell_setting monoclinic
_symmetry_space_group_name_Hall '-C 2yc'
_symmetry_space_group_name_H-M 'C 1 2/c 1'
_atom_sites_solution_hydrogens 'difmap (O-H) and geom (C-H and N-H)'
_atom_sites_solution_primary direct
_atom_sites_solution_secondary difmap
_cell_angle_alpha 90.00
_cell_angle_beta 103.64(3)
_cell_angle_gamma 90.00
_cell_formula_units_Z 4
_cell_length_a 8.2685(17)
_cell_length_b 11.949(2)
_cell_length_c 17.525(4)
_cell_measurement_reflns_used 7559
_cell_measurement_temperature 293(2)
_cell_measurement_theta_max 27.45
_cell_measurement_theta_min 3.06
_cell_volume 1682.6(6)
_computing_cell_refinement RAPID-AUTO
_computing_data_collection 'RAPID-AUTO (Rigaku, 1998)'
_computing_data_reduction 'CrystalStructure (Rigaku/MSC, 2002)'
_computing_molecular_graphics 'ORTEPII (Johnson, 1976)'
_computing_publication_material SHELXL97
_computing_structure_refinement 'SHELXL97 (Sheldrick, 1997)'
_computing_structure_solution 'SHELXS97 (Sheldrick, 1997)'
_diffrn_ambient_temperature 293(2)
_diffrn_detector_area_resol_mean 10
_diffrn_measured_fraction_theta_full 0.998
_diffrn_measured_fraction_theta_max 0.998
_diffrn_measurement_device_type 'Rigaku R-AXIS RAPID'
_diffrn_measurement_method \w
_diffrn_radiation_monochromator graphite
_diffrn_radiation_source 'fine-focus sealed tube'
_diffrn_radiation_type MoK\a
_diffrn_radiation_wavelength 0.71073
_diffrn_reflns_av_R_equivalents 0.0268
_diffrn_reflns_av_sigmaI/netI 0.0207
_diffrn_reflns_limit_h_max 10
_diffrn_reflns_limit_h_min -10
_diffrn_reflns_limit_k_max 14
_diffrn_reflns_limit_k_min -15
_diffrn_reflns_limit_l_max 22
_diffrn_reflns_limit_l_min -22
_diffrn_reflns_number 8019
_diffrn_reflns_theta_full 27.47
_diffrn_reflns_theta_max 27.47
_diffrn_reflns_theta_min 3.06
_diffrn_standards_decay_% 0
_diffrn_standards_interval_count 0
_diffrn_standards_interval_time 0
_diffrn_standards_number 0
_exptl_absorpt_coefficient_mu 0.455
_exptl_absorpt_correction_T_max 0.922
_exptl_absorpt_correction_T_min 0.872
_exptl_absorpt_correction_type multi-scan
_exptl_absorpt_process_details '(ABSCOR; Higashi, 1995)'
_exptl_crystal_colour colorless
_exptl_crystal_density_diffrn 1.738
_exptl_crystal_density_method 'not measured'
_exptl_crystal_description Prism
_exptl_crystal_F_000 912
_exptl_crystal_size_max 0.31
_exptl_crystal_size_mid 0.24
_exptl_crystal_size_min 0.18
_refine_diff_density_max 0.405
_refine_diff_density_min -0.346
_refine_ls_extinction_method none
_refine_ls_goodness_of_fit_ref 1.045
_refine_ls_hydrogen_treatment mixed
_refine_ls_matrix_type full
_refine_ls_number_parameters 146
_refine_ls_number_reflns 1935
_refine_ls_number_restraints 10
_refine_ls_restrained_S_all 1.044
_refine_ls_R_factor_all 0.041
_refine_ls_R_factor_gt 0.035
_refine_ls_shift/su_max 0.000
_refine_ls_shift/su_mean 0.000
_refine_ls_structure_factor_coef Fsqd
_refine_ls_weighting_details 'calc w = 1/[\s^2^(Fo^2^)+(0.057P)^2^+1.3396P] where P = (Fo^2^+2Fc^2^)/3'
_refine_ls_weighting_scheme calc
_refine_ls_wR_factor_gt 0.094
_refine_ls_wR_factor_ref 0.097
_reflns_number_gt 1712
_reflns_number_total 1935
_reflns_threshold_expression I>2\s(I)
_cod_data_source_file hb6121.cif
_cod_data_source_block I
_cod_depositor_comments
;
The following automatic conversions were performed:
'_exptl_absorpt_correction_type' value 'Multi-scan' changed to
'multi-scan' according to
'/home/saulius/struct/CIF-dictionaries/cif_core.dic' dictionary named
'cif_core.dic' version 2.4.1 from 2010-06-29.

Automatic conversion script
Id: cif_fix_enum 1527 2010-12-29 10:47:43Z saulius 

The following automatic conversions were performed:

'_exptl_absorpt_correction_type' value 'Multi-scan' changed to
'multi-scan' according to
/home/saulius/struct/CIF-dictionaries/cif_core.dic dictionary named
'cif_core.dic' version 2.4.1 from 2010-06-29.

Automatic conversion script
Id: cif_fix_values 1715 2011-07-08 13:25:40Z adriana 
;
_cod_original_sg_symbol_H-M 'C 2/c'
_cod_database_code 2204694
_cod_database_fobs_code 2204694

loop_
_symmetry_equiv_pos_as_xyz
'x, y, z'
'-x, y, -z+1/2'
'x+1/2, y+1/2, z'
'-x+1/2, y+1/2, -z+1/2'
'-x, -y, -z'
'x, -y, z-1/2'
'-x+1/2, -y+1/2, -z'
'x+1/2, -y+1/2, z-1/2'

loop_
_atom_site_label
_atom_site_fract_x
_atom_site_fract_y
_atom_site_fract_z
_atom_site_U_iso_or_equiv
_atom_site_adp_type
_atom_site_calc_flag
_atom_site_refinement_flags
_atom_site_occupancy
_atom_site_type_symbol
Ca1 0.5000 0.72390(4) 0.7500 0.02287(15) Uani d S 1 Ca
O1W 0.70875(18) 0.59434(11) 0.81017(8) 0.0369(3) Uani d D 1 O
H1W1 0.794(2) 0.5838(19) 0.7924(14) 0.055 Uiso d D 1 H
H1W2 0.695(3) 0.5391(15) 0.8383(12) 0.055 Uiso d D 1 H
O2W 0.74671(16) 0.83225(12) 0.75453(7) 0.0343(3) Uani d D 1 O
H2W1 0.780(3) 0.844(2) 0.7133(8) 0.051 Uiso d D 1 H
H2W2 0.827(2) 0.815(2) 0.7922(9) 0.051 Uiso d D 1 H
O3W 1.0000 0.6155(2) 0.7500 0.0468(5) Uani d SD 1 O
H3W1 0.976(4) 0.6579(11) 0.7090(3) 0.070 Uiso d D 1 H
O1 0.41826(17) 0.82972(11) 0.62113(7) 0.0338(3) Uani d . 1 O
O2 0.39812(18) 0.85077(11) 0.49440(7) 0.0356(3) Uani d D 1 O
H3 0.421(3) 0.819(2) 0.4548(10) 0.053 Uiso d D 1 H
O3 0.50706(17) 0.75023(11) 0.39001(7) 0.0352(3) Uani d . 1 O
O4 0.67157(19) 0.60530(11) 0.38222(7) 0.0380(3) Uani d . 1 O
N1 0.60049(17) 0.63655(11) 0.63049(8) 0.0249(3) Uani d . 1 N
N2 0.69860(17) 0.55195(11) 0.53903(8) 0.0256(3) Uani d . 1 N
H2 0.7508 0.5040 0.5172 0.031 Uiso calc R 1 H
C1 0.6890(2) 0.55164(14) 0.61455(9) 0.0268(3) Uani d . 1 C
H1 0.7388 0.4981 0.6511 0.032 Uiso calc R 1 H
C2 0.4507(2) 0.79659(14) 0.56062(9) 0.0250(3) Uani d . 1 C
C3 0.55025(19) 0.69369(13) 0.56097(9) 0.0213(3) Uani d . 1 C
C4 0.61048(19) 0.64226(13) 0.50308(9) 0.0214(3) Uani d . 1 C
C5 0.5957(2) 0.66696(14) 0.41883(9) 0.0251(3) Uani d . 1 C

loop_
_atom_site_aniso_label
_atom_site_aniso_U_11
_atom_site_aniso_U_22
_atom_site_aniso_U_33
_atom_site_aniso_U_12
_atom_site_aniso_U_13
_atom_site_aniso_U_23
Ca1 0.0286(2) 0.0235(2) 0.0184(2) 0.000 0.00944(17) 0.000
O1W 0.0398(7) 0.0338(7) 0.0410(8) 0.0051(6) 0.0173(6) 0.0134(6)
O2W 0.0395(7) 0.0400(7) 0.0260(6) -0.0069(6) 0.0131(5) 0.0033(5)
O3W 0.0422(11) 0.0592(13) 0.0389(11) 0.000 0.0092(9) 0.000
O1 0.0467(7) 0.0335(7) 0.0252(6) 0.0144(6) 0.0165(5) 0.0014(5)
O2 0.0495(8) 0.0365(7) 0.0231(6) 0.0177(6) 0.0134(6) 0.0061(5)
O3 0.0422(7) 0.0433(7) 0.0207(6) 0.0088(6) 0.0085(5) 0.0059(5)
O4 0.0604(9) 0.0321(7) 0.0288(7) -0.0005(6) 0.0249(6) -0.0058(5)
N1 0.0321(7) 0.0247(7) 0.0191(6) 0.0037(5) 0.0087(5) 0.0025(5)
N2 0.0302(7) 0.0216(6) 0.0269(7) 0.0028(5) 0.0108(5) -0.0025(5)
C1 0.0338(9) 0.0237(8) 0.0232(8) 0.0033(6) 0.0073(6) 0.0041(6)
C2 0.0287(8) 0.0262(8) 0.0222(7) 0.0042(6) 0.0101(6) 0.0020(6)
C3 0.0251(7) 0.0219(7) 0.0178(7) 0.0006(6) 0.0070(6) 0.0001(6)
C4 0.0233(7) 0.0214(7) 0.0203(7) -0.0007(6) 0.0068(6) -0.0007(6)
C5 0.0298(8) 0.0274(8) 0.0200(7) -0.0064(6) 0.0093(6) -0.0036(6)

loop_
_atom_type_symbol
_atom_type_description
_atom_type_scat_dispersion_real
_atom_type_scat_dispersion_imag
_atom_type_scat_source
C C 0.0033 0.0016 'International Tables Vol C Tables 4.2.6.8 and 6.1.1.4'
H H 0.0000 0.0000 'International Tables Vol C Tables 4.2.6.8 and 6.1.1.4'
N N 0.0061 0.0033 'International Tables Vol C Tables 4.2.6.8 and 6.1.1.4'
O O 0.0106 0.0060 'International Tables Vol C Tables 4.2.6.8 and 6.1.1.4'
Ca Ca 0.2262 0.3064 'International Tables Vol C Tables 4.2.6.8 and 6.1.1.4'

loop_
_geom_angle_atom_site_label_1
_geom_angle_atom_site_label_2
_geom_angle_atom_site_label_3
_geom_angle_site_symmetry_1
_geom_angle_site_symmetry_3
_geom_angle
_geom_angle_publ_flag
N1 Ca1 N1 2_656 . 133.49(6) yes
O1 Ca1 N1 2_656 . 146.58(4) yes
O1 Ca1 N1 . . 63.83(4) yes
O1 Ca1 O1 2_656 . 120.21(6) yes
O1W Ca1 N1 2_656 . 73.85(5) yes
O1W Ca1 N1 . . 76.28(5) yes
O1W Ca1 O1 2_656 . 85.20(5) yes
O1W Ca1 O1 . . 137.22(4) yes
O1W Ca1 O1W 2_656 . 98.54(8) yes
O1W Ca1 O2W 2_656 . 152.84(4) yes
O1W Ca1 O2W . . 79.27(5) yes
O2W Ca1 O2W . 2_656 114.75(7) yes
O2W Ca1 N1 . . 79.38(5) yes
O2W Ca1 N1 2_656 . 127.59(5) yes
O2W Ca1 O1 . . 78.85(5) yes
O2W Ca1 O1 2_656 . 69.88(5) yes
Ca1 O1W H1W1 . . 121.2(15) no
Ca1 O1W H1W2 . . 125.6(15) no
Ca1 O2W H2W1 . . 120.6(16) no
Ca1 O2W H2W2 . . 113.4(17) no
N1 C1 N2 . . 111.77(14) no
N1 C1 H1 . . 124.1 no
N1 C3 C4 . . 110.24(14) no
N1 C3 C2 . . 117.95(13) no
N2 C1 H1 . . 124.1 no
N2 C4 C3 . . 104.98(13) no
N2 C4 C5 . . 121.67(14) no
O1 Ca1 N1 2_656 2_656 63.83(4) no
O1 Ca1 N1 . 2_656 146.58(4) no
O1 C2 O2 . . 120.99(15) no
O1 C2 C3 . . 120.17(14) no
O1W Ca1 N1 2_656 2_656 76.28(5) no
O1W Ca1 N1 . 2_656 73.85(5) no
O1W Ca1 O1 2_656 2_656 137.22(4) no
O1W Ca1 O1 . 2_656 85.20(5) no
O1W Ca1 O2W 2_656 2_656 79.27(5) no
O1W Ca1 O2W . 2_656 152.84(4) no
O2 C2 C3 . . 118.84(13) no
O2W Ca1 N1 . 2_656 127.59(5) no
O2W Ca1 N1 2_656 2_656 79.38(5) no
O2W Ca1 O1 . 2_656 69.88(5) no
O2W Ca1 O1 2_656 2_656 78.85(5) no
O3 C5 C4 . . 117.19(14) no
O4 C5 O3 . . 125.14(15) no
O4 C5 C4 . . 117.67(15) no
C1 N1 Ca1 . . 139.94(11) no
C1 N1 C3 . . 105.16(13) no
C1 N2 C4 . . 107.86(13) no
C1 N2 H2 . . 126.1 no
C2 O1 Ca1 . . 123.04(11) no
C2 O2 H3 . . 114.1(18) no
C3 N1 Ca1 . . 114.90(10) no
C3 C4 C5 . . 133.36(15) no
C4 N2 H2 . . 126.1 no
C4 C3 C2 . . 131.77(14) no
H1W1 O1W H1W2 . . 109.7(14) no
H2W1 O2W H2W2 . . 110.9(15) no

loop_
_geom_bond_atom_site_label_1
_geom_bond_atom_site_label_2
_geom_bond_site_symmetry_2
_geom_bond_distance
_geom_bond_publ_flag
Ca1 O1W . 2.3726(14) y
Ca1 O1 . 2.5370(13) y
Ca1 N1 . 2.6434(14) y
Ca1 O2W . 2.4015(14) yes
Ca1 O1W 2_656 2.3726(14) n
Ca1 O1 2_656 2.5370(13) n
Ca1 N1 2_656 2.6434(14) n
Ca1 O2W 2_656 2.4015(14) no
C2 O1 . 1.2194(19) yes
C2 O2 . 1.310(2) yes
C5 O3 . 1.268(2) yes
C5 O4 . 1.240(2) yes
N1 C1 . 1.319(2) no
N1 C3 . 1.373(2) no
N2 C1 . 1.344(2) no
N2 C4 . 1.370(2) no
N2 H2 . 0.8600 no
O1W H1W1 . 0.85(2) no
O1W H1W2 . 0.85(2) no
O2 H3 . 0.85(2) no
O2W H2W1 . 0.84(2) no
O2W H2W2 . 0.84(2) no
O3W H3W1 . 0.860(10) no
C1 H1 . 0.9300 no
C2 C3 . 1.479(2) no
C3 C4 . 1.376(2) no
C4 C5 . 1.482(2) no

loop_
_geom_hbond_atom_site_label_D
_geom_hbond_atom_site_label_H
_geom_hbond_atom_site_label_A
_geom_hbond_site_symmetry_A
_geom_hbond_distance_DH
_geom_hbond_distance_HA
_geom_hbond_distance_DA
_geom_hbond_angle_DHA
_geom_hbond_publ_flag
N2 H2 O2 3_545 0.86 2.29 3.118(2) 163 yes
O2W H2W1 O4 7_666 0.84(2) 1.91(2) 2.742(2) 169(2) yes
O1W H1W1 O3W . 0.85(2) 2.05(2) 2.859(2) 161(2) yes
O1W H1W2 O4 6_566 0.85(2) 1.92(2) 2.750(2) 167(2) yes
O2W H2W2 O3 8_566 0.84(2) 2.13(2) 2.972(2) 171(2) yes
O2 H3 O3 . 0.85(2) 1.69(2) 2.526(2) 167(3) yes
O3W H3W1 O3 7_666 0.860(10) 2.09(2) 2.921(2) 162(3) yes

loop_
_geom_torsion_atom_site_label_1
_geom_torsion_atom_site_label_2
_geom_torsion_atom_site_label_3
_geom_torsion_atom_site_label_4
_geom_torsion_site_symmetry_1
_geom_torsion
_geom_torsion_publ_flag
Ca1 N1 C1 N2 . -179.10(12) no
Ca1 O1 C2 O2 . 176.21(12) no
Ca1 O1 C2 C3 . -3.6(2) no
Ca1 N1 C3 C4 . 179.31(10) no
Ca1 N1 C3 C2 . 1.16(18) no
N1 Ca1 N1 C1 2_656 -37.84(17) no
N1 Ca1 N1 C3 2_656 142.77(12) no
N1 Ca1 O1 C2 2_656 -127.38(13) no
N1 Ca1 O1 C2 . 2.97(13) no
N1 C3 C4 N2 . 0.14(18) no
N1 C3 C4 C5 . -179.92(16) no
N2 C4 C5 O3 . 177.71(15) no
N2 C4 C5 O4 . -2.7(2) no
O1 Ca1 N1 C1 2_656 71.6(2) no
O1 Ca1 N1 C1 . 177.51(19) no
O1 Ca1 N1 C3 2_656 -107.74(12) no
O1 Ca1 N1 C3 . -1.88(10) no
O1 Ca1 O1 C2 2_656 145.15(15) no
O1 C2 C3 N1 . 1.5(2) no
O1 C2 C3 C4 . -176.19(17) no
O1W Ca1 N1 C1 2_656 -89.89(18) no
O1W Ca1 N1 C1 . 13.39(17) no
O1W Ca1 N1 C3 2_656 90.72(12) no
O1W Ca1 N1 C3 . -165.99(12) no
O1W Ca1 O1 C2 2_656 -71.38(14) no
O1W Ca1 O1 C2 . 26.02(17) no
O2 C2 C3 N1 . -178.35(15) no
O2 C2 C3 C4 . 4.0(3) no
O2W Ca1 N1 C1 . 94.81(18) no
O2W Ca1 N1 C1 2_656 -152.03(17) no
O2W Ca1 N1 C3 . -84.57(11) no
O2W Ca1 N1 C3 2_656 28.59(13) no
O2W Ca1 O1 C2 . 86.52(14) no
O2W Ca1 O1 C2 2_656 -151.70(15) no
C1 N1 C3 C2 . -178.43(15) no
C1 N1 C3 C4 . -0.28(18) no
C1 N2 C4 C3 . 0.06(17) no
C1 N2 C4 C5 . -179.89(14) no
C2 C3 C4 N2 . 177.95(17) no
C2 C3 C4 C5 . -2.1(3) no
C3 N1 C1 N2 . 0.33(19) no
C3 C4 C5 O3 . -2.2(3) no
C3 C4 C5 O4 . 177.35(17) no
C4 N2 C1 N1 . -0.25(19) no
